data_4106015
loop_
_publ_author_name
'Tardito, Saverio'
'Bassanetti, Irene'
'Bignardi, Chiara'
'Elviri, Lisa'
'Tegoni, Matteo'
'Mucchino, Claudio'
'Bussolati, Ovidio'
'Franchi-Gazzola, Renata'
'Marchi\`o, Luciano'

_publ_section_title
;
 Copper Binding Agents Acting as Copper Ionophores Lead to Caspase
 Inhibition and Paraptotic Cell Death in Human Cancer Cells
;
_journal_coden_ASTM JACSAT
_journal_issue 16
_journal_name_full 'Journal of the American Chemical Society'
_journal_page_first 6235
_journal_page_last 6242
_journal_paper_doi 10.1021/ja109413c
_journal_volume 133
_journal_year 2011
_chemical_formula_moiety 'C19 H32 Cl2 Cu N4'
_chemical_formula_sum 'C19 H32 Cl2 Cu N4'
_chemical_formula_weight 450.93
_space_group_IT_number 2
_symmetry_cell_setting triclinic
_symmetry_space_group_name_Hall '-P 1'
_symmetry_space_group_name_H-M 'P -1'
_atom_sites_solution_hydrogens geom
_atom_sites_solution_primary direct
_atom_sites_solution_secondary difmap
_audit_creation_method SHELXL-97
_cell_angle_alpha 84.748(6)
_cell_angle_beta 74.118(5)
_cell_angle_gamma 85.003(6)
_cell_formula_units_Z 2
_cell_length_a 9.337(3)
_cell_length_b 9.811(3)
_cell_length_c 13.137(4)
_cell_measurement_reflns_used 2290
_cell_measurement_temperature 293(2)
_cell_measurement_theta_max 25.00
_cell_measurement_theta_min 1.62
_cell_volume 1150.2(6)
_computing_cell_refinement Saint
_computing_data_collection Smart
_computing_data_reduction Saint
_computing_structure_refinement 'SHELXL-97 (Sheldrick, 1997)'
_computing_structure_solution Sir2004
_diffrn_ambient_temperature 293(2)
_diffrn_measured_fraction_theta_full 0.999
_diffrn_measured_fraction_theta_max 0.999
_diffrn_measurement_device_type 'Bruker Smart 1000 CCD'
_diffrn_measurement_method 'theta & omega scan'
_diffrn_radiation_monochromator graphite
_diffrn_radiation_source 'fine-focus sealed tube'
_diffrn_radiation_type MoK\a
_diffrn_radiation_wavelength 0.71073
_diffrn_reflns_av_R_equivalents 0.0841
_diffrn_reflns_av_sigmaI/netI 0.1637
_diffrn_reflns_limit_h_max 11
_diffrn_reflns_limit_h_min -11
_diffrn_reflns_limit_k_max 11
_diffrn_reflns_limit_k_min -11
_diffrn_reflns_limit_l_max 15
_diffrn_reflns_limit_l_min -15
_diffrn_reflns_number 11422
_diffrn_reflns_theta_full 25.00
_diffrn_reflns_theta_max 25.00
_diffrn_reflns_theta_min 1.62
_diffrn_standards_decay_% none
_exptl_absorpt_coefficient_mu 1.192
_exptl_absorpt_correction_T_max 1.000
_exptl_absorpt_correction_T_min 0.939
_exptl_absorpt_correction_type multi-scan
_exptl_absorpt_process_details SADABS
_exptl_crystal_colour green
_exptl_crystal_density_diffrn 1.302
_exptl_crystal_description plate
_exptl_crystal_F_000 474
_exptl_crystal_size_max 0.19
_exptl_crystal_size_mid 0.16
_exptl_crystal_size_min 0.04
_refine_diff_density_max 0.325
_refine_diff_density_min -0.324
_refine_diff_density_rms 0.056
_refine_ls_extinction_method none
_refine_ls_goodness_of_fit_ref 0.918
_refine_ls_hydrogen_treatment constr
_refine_ls_matrix_type full
_refine_ls_number_parameters 253
_refine_ls_number_reflns 4051
_refine_ls_number_restraints 0
_refine_ls_restrained_S_all 0.918
_refine_ls_R_factor_all 0.1436
_refine_ls_R_factor_gt 0.0521
_refine_ls_shift/su_max 0.003
_refine_ls_shift/su_mean 0.000
_refine_ls_structure_factor_coef Fsqd
_refine_ls_weighting_details 'calc w=1/[\s^2^(Fo^2^)+(0.0001P)^2^+0.0000P] where P=(Fo^2^+2Fc^2^)/3'
_refine_ls_weighting_scheme calc
_refine_ls_wR_factor_gt 0.0514
_refine_ls_wR_factor_ref 0.0590
_reflns_number_gt 1802
_reflns_number_total 4051
_reflns_threshold_expression >2sigma(I)
_cod_data_source_file ja109413c_si_011.cif
_cod_data_source_block ib156me
_cod_depositor_comments
;
 Updated bibliographic information.

 Antanas Vaitkus,
 2019-10-11
;
_cod_database_code 4106015

loop_
_symmetry_equiv_pos_as_xyz
'x, y, z'
'-x, -y, -z'

loop_
_atom_site_label
_atom_site_type_symbol
_atom_site_fract_x
_atom_site_fract_y
_atom_site_fract_z
_atom_site_U_iso_or_equiv
_atom_site_adp_type
_atom_site_occupancy
_atom_site_symmetry_multiplicity
_atom_site_calc_flag
_atom_site_refinement_flags
_atom_site_disorder_assembly
_atom_site_disorder_group
Cu Cu 0.41603(7) 0.15994(6) 0.30546(5) 0.0534(2) Uani 1 1 d . . .
Cl1 Cl 0.32271(15) 0.20745(12) 0.47359(10) 0.0728(5) Uani 1 1 d . A .
Cl2 Cl 0.524(2) 0.3536(13) 0.2617(16) 0.084(4) Uani 0.59(6) 1 d P A 1
Cl3 Cl 0.466(5) 0.3661(11) 0.225(3) 0.106(9) Uani 0.41(6) 1 d P A 2
N21 N 0.2753(4) 0.0105(4) 0.3246(3) 0.0428(10) Uani 1 1 d . A .
N13 N 0.5816(4) -0.0959(4) 0.2349(3) 0.0423(10) Uani 1 1 d . . .
N11 N 0.3324(4) -0.1212(4) 0.3406(3) 0.0412(10) Uani 1 1 d . . .
N23 N 0.5750(4) 0.0410(3) 0.2017(3) 0.0395(10) Uani 1 1 d . A .
C13 C 0.6658(5) 0.0494(5) 0.1044(4) 0.0435(13) Uani 1 1 d . . .
C12 C 0.4883(5) -0.1404(4) 0.3379(3) 0.0404(13) Uani 1 1 d . A .
H12A H 0.5132 -0.2366 0.3538 0.049 Uiso 1 1 calc R . .
H12B H 0.5073 -0.0886 0.3918 0.049 Uiso 1 1 calc R . .
C31 C 0.2253(5) -0.2109(5) 0.3618(4) 0.0440(13) Uani 1 1 d . A .
C23 C 0.7304(5) -0.0787(5) 0.0762(4) 0.0498(14) Uani 1 1 d . A .
H23 H 0.7990 -0.0983 0.0123 0.060 Uiso 1 1 calc R . .
C21 C 0.0958(5) -0.1338(5) 0.3602(3) 0.0472(14) Uani 1 1 d . . .
H21 H 0.0018 -0.1669 0.3725 0.057 Uiso 1 1 calc R A .
C11 C 0.1306(5) 0.0043(5) 0.3367(3) 0.0443(13) Uani 1 1 d . A .
C71 C 0.2544(5) -0.3601(4) 0.3840(4) 0.0498(14) Uani 1 1 d . . .
H71 H 0.3500 -0.3873 0.3348 0.060 Uiso 1 1 calc R A .
C33 C 0.6751(5) -0.1718(5) 0.1592(4) 0.0439(13) Uani 1 1 d . A .
C73 C 0.7027(5) -0.3240(5) 0.1732(4) 0.0588(15) Uani 1 1 d . . .
H73 H 0.6073 -0.3626 0.2100 0.071 Uiso 1 1 calc R A .
C41 C 0.0302(5) 0.1303(4) 0.3261(4) 0.0502(14) Uani 1 1 d . . .
H41 H 0.0242 0.1855 0.3858 0.060 Uiso 1 1 calc R A .
C83 C 0.7598(5) -0.3868(4) 0.0674(4) 0.091(2) Uani 1 1 d . A .
H83A H 0.6879 -0.3667 0.0271 0.136 Uiso 1 1 calc R . .
H83B H 0.7752 -0.4844 0.0790 0.136 Uiso 1 1 calc R . .
H83C H 0.8524 -0.3492 0.0291 0.136 Uiso 1 1 calc R . .
C81 C 0.2695(5) -0.3976(4) 0.4952(4) 0.0726(17) Uani 1 1 d . A .
H81A H 0.3419 -0.3430 0.5087 0.109 Uiso 1 1 calc R . .
H81B H 0.3013 -0.4929 0.5017 0.109 Uiso 1 1 calc R . .
H81C H 0.1749 -0.3806 0.5456 0.109 Uiso 1 1 calc R . .
C51 C 0.0946(5) 0.2165(4) 0.2253(4) 0.0867(19) Uani 1 1 d . A .
H51A H 0.1916 0.2422 0.2250 0.130 Uiso 1 1 calc R . .
H51B H 0.0302 0.2975 0.2215 0.130 Uiso 1 1 calc R . .
H51C H 0.1030 0.1646 0.1652 0.130 Uiso 1 1 calc R . .
C61 C -0.1261(5) 0.0910(5) 0.3342(4) 0.091(2) Uani 1 1 d . A .
H61A H -0.1239 0.0373 0.2762 0.137 Uiso 1 1 calc R . .
H61B H -0.1901 0.1726 0.3314 0.137 Uiso 1 1 calc R . .
H61C H -0.1633 0.0384 0.4001 0.137 Uiso 1 1 calc R . .
C93 C 0.8101(5) -0.3605(4) 0.2423(4) 0.093(2) Uani 1 1 d . A .
H93A H 0.9026 -0.3191 0.2099 0.140 Uiso 1 1 calc R . .
H93B H 0.8281 -0.4584 0.2491 0.140 Uiso 1 1 calc R . .
H93C H 0.7670 -0.3272 0.3113 0.140 Uiso 1 1 calc R . .
C91 C 0.1357(5) -0.4411(4) 0.3609(4) 0.0819(18) Uani 1 1 d . A .
H91A H 0.0395 -0.4141 0.4057 0.123 Uiso 1 1 calc R . .
H91B H 0.1576 -0.5374 0.3746 0.123 Uiso 1 1 calc R . .
H91C H 0.1356 -0.4228 0.2879 0.123 Uiso 1 1 calc R . .
C43 C 0.6885(5) 0.1826(4) 0.0381(4) 0.0551(15) Uani 1 1 d . A .
H43 H 0.6303 0.2560 0.0802 0.066 Uiso 1 1 calc R . .
C53 C 0.8400(6) 0.2142(5) 0.0059(5) 0.150(3) Uani 1 1 d . . .
H53A H 0.8778 0.2119 0.0671 0.226 Uiso 1 1 calc R A .
H53B H 0.8482 0.3041 -0.0299 0.226 Uiso 1 1 calc R . .
H53C H 0.8970 0.1481 -0.0413 0.226 Uiso 1 1 calc R . .
C63 C 0.6364(8) 0.1790(6) -0.0577(6) 0.216(5) Uani 1 1 d . . .
H63A H 0.6859 0.2452 -0.1113 0.324 Uiso 1 1 calc R A .
H63B H 0.5306 0.2004 -0.0406 0.324 Uiso 1 1 calc R . .
H63C H 0.6587 0.0891 -0.0836 0.324 Uiso 1 1 calc R . .

loop_
_atom_site_aniso_label
_atom_site_aniso_U_11
_atom_site_aniso_U_22
_atom_site_aniso_U_33
_atom_site_aniso_U_23
_atom_site_aniso_U_13
_atom_site_aniso_U_12
Cu 0.0494(4) 0.0394(4) 0.0655(5) -0.0080(3) -0.0030(4) -0.0065(3)
Cl1 0.0971(12) 0.0626(9) 0.0656(11) -0.0139(8) -0.0321(9) 0.0007(8)
Cl2 0.082(5) 0.043(3) 0.111(5) -0.016(3) 0.011(4) -0.025(3)
Cl3 0.112(14) 0.047(3) 0.119(11) -0.004(4) 0.038(10) -0.015(5)
N21 0.040(3) 0.038(3) 0.049(3) -0.002(2) -0.010(2) -0.001(2)
N13 0.042(3) 0.041(3) 0.040(3) 0.003(2) -0.005(2) -0.006(2)
N11 0.036(3) 0.035(3) 0.050(3) 0.001(2) -0.009(2) 0.000(2)
N23 0.038(3) 0.033(2) 0.045(3) 0.000(2) -0.008(2) -0.0042(19)
C13 0.033(3) 0.054(4) 0.039(4) -0.003(3) 0.000(3) -0.011(3)
C12 0.043(3) 0.033(3) 0.044(4) 0.000(2) -0.012(3) -0.002(3)
C31 0.036(3) 0.034(3) 0.057(4) -0.001(3) -0.006(3) -0.002(3)
C23 0.052(4) 0.044(3) 0.045(4) -0.006(3) 0.003(3) -0.001(3)
C21 0.031(3) 0.045(3) 0.066(4) -0.001(3) -0.012(3) -0.008(3)
C11 0.033(3) 0.048(3) 0.050(4) -0.002(3) -0.008(3) -0.004(3)
C71 0.045(4) 0.044(3) 0.052(4) 0.001(3) 0.000(3) -0.006(3)
C33 0.033(3) 0.041(3) 0.055(4) -0.010(3) -0.006(3) 0.001(3)
C73 0.058(4) 0.047(4) 0.061(4) 0.003(3) -0.002(3) 0.001(3)
C41 0.056(4) 0.040(3) 0.055(4) -0.007(3) -0.019(3) 0.015(3)
C83 0.129(6) 0.040(3) 0.087(5) -0.024(3) 0.000(4) 0.007(3)
C81 0.089(5) 0.047(3) 0.074(4) 0.017(3) -0.014(4) -0.009(3)
C51 0.084(5) 0.069(4) 0.091(5) 0.030(4) -0.013(4) 0.018(3)
C61 0.042(4) 0.069(4) 0.167(6) 0.014(4) -0.045(4) 0.005(3)
C93 0.097(5) 0.067(4) 0.097(5) 0.016(4) -0.013(4) 0.029(3)
C91 0.085(5) 0.044(3) 0.121(5) 0.006(3) -0.031(4) -0.023(3)
C43 0.051(4) 0.042(3) 0.060(4) 0.013(3) 0.004(3) -0.015(3)
C53 0.082(5) 0.113(6) 0.250(9) 0.119(6) -0.062(5) -0.053(4)
C63 0.298(11) 0.172(7) 0.266(10) 0.157(7) -0.240(9) -0.148(7)

loop_
_atom_type_symbol
_atom_type_description
_atom_type_scat_dispersion_real
_atom_type_scat_dispersion_imag
_atom_type_scat_source
C C 0.0033 0.0016 'International Tables Vol C Tables 4.2.6.8 and 6.1.1.4'
H H 0.0000 0.0000 'International Tables Vol C Tables 4.2.6.8 and 6.1.1.4'
N N 0.0061 0.0033 'International Tables Vol C Tables 4.2.6.8 and 6.1.1.4'
Cl Cl 0.1484 0.1585 'International Tables Vol C Tables 4.2.6.8 and 6.1.1.4'
Cu Cu 0.3201 1.2651 'International Tables Vol C Tables 4.2.6.8 and 6.1.1.4'

loop_
_geom_angle_atom_site_label_1
_geom_angle_atom_site_label_2
_geom_angle_atom_site_label_3
_geom_angle
N21 Cu N23 88.47(15)
N21 Cu Cl2 163.5(8)
N23 Cu Cl2 97.4(3)
N21 Cu Cl3 142.6(17)
N23 Cu Cl3 99.6(4)
Cl2 Cu Cl3 21.1(10)
N21 Cu Cl1 90.84(11)
N23 Cu Cl1 145.03(11)
Cl2 Cu Cl1 93.1(4)
Cl3 Cu Cl1 102.0(8)
C11 N21 N11 107.1(4)
C11 N21 Cu 136.1(3)
N11 N21 Cu 116.5(3)
C33 N13 N23 111.7(4)
C33 N13 C12 129.4(4)
N23 N13 C12 118.8(4)
C31 N11 N21 111.2(4)
C31 N11 C12 131.1(4)
N21 N11 C12 117.6(4)
C13 N23 N13 105.1(4)
C13 N23 Cu 140.4(3)
N13 N23 Cu 114.0(3)
N23 C13 C23 110.4(4)
N23 C13 C43 122.3(4)
C23 C13 C43 127.2(5)
N11 C12 N13 111.0(4)
N11 C12 H12A 109.4
N13 C12 H12A 109.4
N11 C12 H12B 109.4
N13 C12 H12B 109.4
H12A C12 H12B 108.0
N11 C31 C21 105.7(4)
N11 C31 C71 122.9(4)
C21 C31 C71 131.4(5)
C33 C23 C13 107.7(4)
C33 C23 H23 126.1
C13 C23 H23 126.1
C31 C21 C11 107.9(4)
C31 C21 H21 126.1
C11 C21 H21 126.1
N21 C11 C21 108.2(4)
N21 C11 C41 122.2(4)
C21 C11 C41 129.7(4)
C31 C71 C81 113.4(4)
C31 C71 C91 110.8(4)
C81 C71 C91 111.1(4)
C31 C71 H71 107.1
C81 C71 H71 107.1
C91 C71 H71 107.1
N13 C33 C23 105.0(4)
N13 C33 C73 123.4(4)
C23 C33 C73 131.6(5)
C33 C73 C83 111.5(4)
C33 C73 C93 110.6(4)
C83 C73 C93 111.1(4)
C33 C73 H73 107.8
C83 C73 H73 107.8
C93 C73 H73 107.8
C11 C41 C51 111.1(4)
C11 C41 C61 110.5(4)
C51 C41 C61 112.4(4)
C11 C41 H41 107.5
C51 C41 H41 107.5
C61 C41 H41 107.5
C73 C83 H83A 109.5
C73 C83 H83B 109.5
H83A C83 H83B 109.5
C73 C83 H83C 109.5
H83A C83 H83C 109.5
H83B C83 H83C 109.5
C71 C81 H81A 109.5
C71 C81 H81B 109.5
H81A C81 H81B 109.5
C71 C81 H81C 109.5
H81A C81 H81C 109.5
H81B C81 H81C 109.5
C41 C51 H51A 109.5
C41 C51 H51B 109.5
H51A C51 H51B 109.5
C41 C51 H51C 109.5
H51A C51 H51C 109.5
H51B C51 H51C 109.5
C41 C61 H61A 109.5
C41 C61 H61B 109.5
H61A C61 H61B 109.5
C41 C61 H61C 109.5
H61A C61 H61C 109.5
H61B C61 H61C 109.5
C73 C93 H93A 109.5
C73 C93 H93B 109.5
H93A C93 H93B 109.5
C73 C93 H93C 109.5
H93A C93 H93C 109.5
H93B C93 H93C 109.5
C71 C91 H91A 109.5
C71 C91 H91B 109.5
H91A C91 H91B 109.5
C71 C91 H91C 109.5
H91A C91 H91C 109.5
H91B C91 H91C 109.5
C53 C43 C63 108.2(5)
C53 C43 C13 112.2(4)
C63 C43 C13 110.9(4)
C53 C43 H43 108.5
C63 C43 H43 108.5
C13 C43 H43 108.5
C43 C53 H53A 109.5
C43 C53 H53B 109.5
H53A C53 H53B 109.5
C43 C53 H53C 109.5
H53A C53 H53C 109.5
H53B C53 H53C 109.5
C43 C63 H63A 109.5
C43 C63 H63B 109.5
H63A C63 H63B 109.5
C43 C63 H63C 109.5
H63A C63 H63C 109.5
H63B C63 H63C 109.5

loop_
_geom_bond_atom_site_label_1
_geom_bond_atom_site_label_2
_geom_bond_distance
Cu N21 2.007(4)
Cu N23 2.075(3)
Cu Cl2 2.184(8)
Cu Cl3 2.217(12)
Cu Cl1 2.2180(15)
N21 C11 1.323(5)
N21 N11 1.375(4)
N13 C33 1.362(5)
N13 N23 1.375(4)
N13 C12 1.447(5)
N11 C31 1.344(5)
N11 C12 1.443(5)
N23 C13 1.326(5)
C13 C23 1.383(5)
C13 C43 1.500(5)
C12 H12A 0.9700
C12 H12B 0.9700
C31 C21 1.373(5)
C31 C71 1.483(5)
C23 C33 1.372(5)
C23 H23 0.9300
C21 C11 1.408(5)
C21 H21 0.9300
C11 C41 1.505(5)
C71 C81 1.514(5)
C71 C91 1.528(5)
C71 H71 0.9800
C33 C73 1.496(6)
C73 C83 1.512(6)
C73 C93 1.528(6)
C73 H73 0.9800
C41 C51 1.510(5)
C41 C61 1.514(5)
C41 H41 0.9800
C83 H83A 0.9600
C83 H83B 0.9600
C83 H83C 0.9600
C81 H81A 0.9600
C81 H81B 0.9600
C81 H81C 0.9600
C51 H51A 0.9600
C51 H51B 0.9600
C51 H51C 0.9600
C61 H61A 0.9600
C61 H61B 0.9600
C61 H61C 0.9600
C93 H93A 0.9600
C93 H93B 0.9600
C93 H93C 0.9600
C91 H91A 0.9600
C91 H91B 0.9600
C91 H91C 0.9600
C43 C53 1.415(6)
C43 C63 1.472(6)
C43 H43 0.9800
C53 H53A 0.9600
C53 H53B 0.9600
C53 H53C 0.9600
C63 H63A 0.9600
C63 H63B 0.9600
C63 H63C 0.9600
